data_4073258
loop_
_publ_author_name
'Rucklidge, Adam J.'
'McGuinness, David S.'
'Tooze, Robert P.'
'Slawin, Alexandra M. Z.'
'Pelletier, J\'er\'emie D. A.'
'Hanton, Martin J.'
'Webb, Paul B.'

_publ_section_title
;
 Ethylene Tetramerization with Cationic Chromium(I) Complexes
;
_journal_issue 10
_journal_name_full Organometallics
_journal_page_first 2782
_journal_paper_doi 10.1021/om0701975
_journal_volume 26
_journal_year 2007
_chemical_formula_moiety 'C31 H27 Cr N O4 P2'
_chemical_formula_sum 'C31 H27 Cr N O4 P2'
_chemical_formula_weight 591.48
_space_group_IT_number 2
_symmetry_cell_setting triclinic
_symmetry_space_group_name_Hall '-P 1'
_symmetry_space_group_name_H-M 'P -1'
_atom_sites_solution_hydrogens geom
_atom_sites_solution_primary direct
_atom_sites_solution_secondary difmap
_audit_creation_method SHELXL-97
_cell_angle_alpha 90.504(9)
_cell_angle_beta 106.818(7)
_cell_angle_gamma 95.228(7)
_cell_formula_units_Z 4
_cell_length_a 10.799(2)
_cell_length_b 15.442(3)
_cell_length_c 17.983(4)
_cell_measurement_reflns_used 9939
_cell_measurement_temperature 93(2)
_cell_measurement_theta_max 28.52
_cell_measurement_theta_min 1.33
_cell_volume 2856.7(10)
_computing_cell_refinement 'CrystalClear (Rigaku Corp., 2004)'
_computing_data_collection 'CrystalClear (Rigaku Corp., 2004)'
_computing_data_reduction 'CrystalClear (Rigaku Corp., 2004)'
_computing_molecular_graphics 'Bruker SHELXTL'
_computing_publication_material 'Bruker SHELXTL'
_computing_structure_refinement 'SHELXL-97 (Sheldrick, 1997)'
_computing_structure_solution 'SHELXS-97 (Sheldrick, 1990)'
_diffrn_ambient_temperature 93(2)
_diffrn_detector_area_resol_mean 0.83
_diffrn_measured_fraction_theta_full 0.908
_diffrn_measured_fraction_theta_max 0.888
_diffrn_measurement_device_type CCD
_diffrn_measurement_method dtprofit.ref
_diffrn_radiation_monochromator confocal
_diffrn_radiation_source 'rotating anode'
_diffrn_radiation_type MoK\a
_diffrn_radiation_wavelength 0.71073
_diffrn_reflns_av_R_equivalents 0.0400
_diffrn_reflns_av_sigmaI/netI 0.0723
_diffrn_reflns_limit_h_max 10
_diffrn_reflns_limit_h_min -12
_diffrn_reflns_limit_k_max 18
_diffrn_reflns_limit_k_min -18
_diffrn_reflns_limit_l_max 14
_diffrn_reflns_limit_l_min -21
_diffrn_reflns_number 15687
_diffrn_reflns_theta_full 25.00
_diffrn_reflns_theta_max 25.35
_diffrn_reflns_theta_min 2.27
_exptl_absorpt_coefficient_mu 0.549
_exptl_absorpt_correction_T_max 1.0000
_exptl_absorpt_correction_T_min 0.9268
_exptl_absorpt_correction_type multi-scan
_exptl_crystal_colour yellow
_exptl_crystal_density_diffrn 1.375
_exptl_crystal_density_method 'not measured'
_exptl_crystal_description platelet
_exptl_crystal_F_000 1224
_exptl_crystal_size_max 0.300
_exptl_crystal_size_mid 0.200
_exptl_crystal_size_min 0.100
_refine_diff_density_max 0.478
_refine_diff_density_min -0.496
_refine_diff_density_rms 0.106
_refine_ls_extinction_method none
_refine_ls_goodness_of_fit_ref 1.127
_refine_ls_hydrogen_treatment constr
_refine_ls_matrix_type full
_refine_ls_number_parameters 704
_refine_ls_number_reflns 9302
_refine_ls_number_restraints 0
_refine_ls_restrained_S_all 1.127
_refine_ls_R_factor_all 0.1114
_refine_ls_R_factor_gt 0.0665
_refine_ls_shift/su_max 0.003
_refine_ls_shift/su_mean 0.000
_refine_ls_structure_factor_coef Fsqd
_refine_ls_weighting_details 'calc w=1/[\s^2^(Fo^2^)+(0.0300P)^2^+11.1111P] where P=(Fo^2^+2Fc^2^)/3'
_refine_ls_weighting_scheme calc
_refine_ls_wR_factor_gt 0.1203
_refine_ls_wR_factor_ref 0.1406
_reflns_number_gt 6658
_reflns_number_total 9302
_reflns_threshold_expression >2sigma(I)
_cod_data_source_file om0701975si20070309_094956.cif
_cod_data_source_block sasol78
_cod_depositor_comments
;
The following automatic conversions were performed:

'_symmetry_cell_setting' value 'Triclinic' changed to 'triclinic'
according to /home/saulius/struct/CIF-dictionaries/cif_core.dic
dictionary named 'cif_core.dic' version 2.4.1 from 2010-06-29.

Automatic conversion script
Id: cif_fix_values 1715 2011-07-08 13:25:40Z adriana 
;
_cod_original_cell_volume 2856.8(9)
_cod_original_sg_symbol_H-M P-1
_cod_database_code 4073258

loop_
_symmetry_equiv_pos_as_xyz
'x, y, z'
'-x, -y, -z'

loop_
_atom_site_label
_atom_site_type_symbol
_atom_site_fract_x
_atom_site_fract_y
_atom_site_fract_z
_atom_site_U_iso_or_equiv
_atom_site_adp_type
_atom_site_occupancy
_atom_site_symmetry_multiplicity
_atom_site_calc_flag
_atom_site_refinement_flags
Cr1 Cr 0.12433(7) -0.20615(5) 0.11754(5) 0.0122(2) Uani 1 1 d .
P1 P 0.00646(11) -0.20147(8) 0.20746(8) 0.0116(3) Uani 1 1 d .
C1 C -0.1699(4) -0.2046(3) 0.1856(3) 0.0145(11) Uani 1 1 d .
C2 C -0.2506(5) -0.2346(3) 0.1132(3) 0.0178(12) Uani 1 1 d .
H2A H -0.2142 -0.2501 0.0734 0.021 Uiso 1 1 calc R
C3 C -0.3855(5) -0.2419(4) 0.0990(3) 0.0232(13) Uani 1 1 d .
H3A H -0.4406 -0.2619 0.0494 0.028 Uiso 1 1 calc R
C4 C -0.4388(5) -0.2201(4) 0.1570(3) 0.0214(13) Uani 1 1 d .
H4A H -0.5306 -0.2255 0.1472 0.026 Uiso 1 1 calc R
C5 C -0.3592(5) -0.1905(3) 0.2291(3) 0.0187(12) Uani 1 1 d .
H5A H -0.3963 -0.1762 0.2690 0.022 Uiso 1 1 calc R
C6 C -0.2256(5) -0.1816(3) 0.2437(3) 0.0138(11) Uani 1 1 d .
H6A H -0.1713 -0.1599 0.2931 0.017 Uiso 1 1 calc R
C7 C 0.0590(4) -0.1160(3) 0.2838(3) 0.0141(11) Uani 1 1 d .
C8 C 0.0335(5) -0.0312(3) 0.2613(3) 0.0177(12) Uani 1 1 d .
H8A H -0.0095 -0.0209 0.2086 0.021 Uiso 1 1 calc R
C9 C 0.0700(5) 0.0373(3) 0.3149(3) 0.0189(12) Uani 1 1 d .
H9A H 0.0512 0.0943 0.2991 0.023 Uiso 1 1 calc R
C10 C 0.1340(5) 0.0233(4) 0.3915(3) 0.0228(13) Uani 1 1 d .
H10A H 0.1593 0.0707 0.4286 0.027 Uiso 1 1 calc R
C11 C 0.1612(5) -0.0606(4) 0.4142(3) 0.0241(13) Uani 1 1 d .
H11A H 0.2052 -0.0704 0.4670 0.029 Uiso 1 1 calc R
C12 C 0.1246(5) -0.1298(3) 0.3604(3) 0.0194(12) Uani 1 1 d .
H12A H 0.1445 -0.1867 0.3761 0.023 Uiso 1 1 calc R
P2 P 0.13557(11) -0.33229(8) 0.19074(8) 0.0116(3) Uani 1 1 d .
C13 C 0.2983(4) -0.3521(3) 0.2508(3) 0.0144(11) Uani 1 1 d .
C14 C 0.3529(5) -0.3182(3) 0.3258(3) 0.0198(12) Uani 1 1 d .
H14A H 0.3031 -0.2853 0.3493 0.024 Uiso 1 1 calc R
C15 C 0.4793(5) -0.3315(4) 0.3673(3) 0.0230(13) Uani 1 1 d .
H15A H 0.5146 -0.3096 0.4194 0.028 Uiso 1 1 calc R
C16 C 0.5538(5) -0.3767(3) 0.3326(4) 0.0221(13) Uani 1 1 d .
H16A H 0.6400 -0.3868 0.3610 0.026 Uiso 1 1 calc R
C17 C 0.5020(5) -0.4074(3) 0.2560(3) 0.0205(12) Uani 1 1 d .
H17A H 0.5542 -0.4365 0.2313 0.025 Uiso 1 1 calc R
C18 C 0.3752(5) -0.3959(3) 0.2154(3) 0.0161(11) Uani 1 1 d .
H18A H 0.3402 -0.4178 0.1632 0.019 Uiso 1 1 calc R
C19 C 0.0648(4) -0.4419(3) 0.1543(3) 0.0132(11) Uani 1 1 d .
C20 C 0.1052(5) -0.5162(3) 0.1951(3) 0.0166(12) Uani 1 1 d .
H20A H 0.1780 -0.5108 0.2403 0.020 Uiso 1 1 calc R
C21 C 0.0401(5) -0.5975(3) 0.1700(3) 0.0189(12) Uani 1 1 d .
H21A H 0.0685 -0.6474 0.1979 0.023 Uiso 1 1 calc R
C22 C -0.0667(5) -0.6060(3) 0.1042(3) 0.0198(12) Uani 1 1 d .
H22A H -0.1124 -0.6616 0.0874 0.024 Uiso 1 1 calc R
C23 C -0.1061(5) -0.5326(4) 0.0631(3) 0.0216(13) Uani 1 1 d .
H23A H -0.1782 -0.5383 0.0175 0.026 Uiso 1 1 calc R
C24 C -0.0414(5) -0.4520(3) 0.0878(3) 0.0171(12) Uani 1 1 d .
H24A H -0.0695 -0.4024 0.0592 0.021 Uiso 1 1 calc R
N1 N 0.0481(4) -0.2980(3) 0.2496(2) 0.0129(9) Uani 1 1 d .
C25 C -0.0181(5) -0.3454(3) 0.3028(3) 0.0179(12) Uani 1 1 d .
H25A H -0.0519 -0.2998 0.3294 0.021 Uiso 1 1 calc R
C26 C 0.0751(5) -0.3908(4) 0.3662(3) 0.0261(14) Uani 1 1 d .
H26A H 0.1489 -0.3492 0.3934 0.039 Uiso 1 1 calc R
H26B H 0.1066 -0.4389 0.3433 0.039 Uiso 1 1 calc R
H26C H 0.0303 -0.4135 0.4033 0.039 Uiso 1 1 calc R
C27 C -0.1359(5) -0.4069(3) 0.2592(3) 0.0200(12) Uani 1 1 d .
H27A H -0.1945 -0.3753 0.2189 0.030 Uiso 1 1 calc R
H27B H -0.1818 -0.4296 0.2957 0.030 Uiso 1 1 calc R
H27C H -0.1071 -0.4553 0.2350 0.030 Uiso 1 1 calc R
C28 C 0.2716(5) -0.1537(3) 0.1938(3) 0.0130(11) Uani 1 1 d .
O28 O 0.3613(3) -0.1159(2) 0.2358(2) 0.0245(9) Uani 1 1 d .
C29 C 0.1072(5) -0.0924(4) 0.0862(3) 0.0172(12) Uani 1 1 d .
O29 O 0.1004(4) -0.0206(2) 0.0694(2) 0.0277(9) Uani 1 1 d .
C30 C -0.0148(5) -0.2391(3) 0.0277(3) 0.0171(12) Uani 1 1 d .
O30 O -0.0909(3) -0.2520(3) -0.0322(2) 0.0231(9) Uani 1 1 d .
C31 C 0.2289(5) -0.2385(4) 0.0590(3) 0.0184(12) Uani 1 1 d .
O31 O 0.2910(3) -0.2610(3) 0.0204(2) 0.0298(10) Uani 1 1 d .
Cr41 Cr 0.25450(7) -0.27984(5) 0.61662(5) 0.0130(2) Uani 1 1 d .
P41 P 0.33118(12) -0.15168(9) 0.69385(8) 0.0130(3) Uani 1 1 d .
C41 C 0.3540(5) -0.0499(3) 0.6472(3) 0.0149(11) Uani 1 1 d .
C42 C 0.4663(5) -0.0263(3) 0.6258(3) 0.0180(12) Uani 1 1 d .
H42A H 0.5356 -0.0624 0.6386 0.022 Uiso 1 1 calc R
C43 C 0.4783(5) 0.0487(4) 0.5864(3) 0.0220(12) Uani 1 1 d .
H43A H 0.5560 0.0642 0.5729 0.026 Uiso 1 1 calc R
C44 C 0.3777(5) 0.1013(3) 0.5664(3) 0.0225(13) Uani 1 1 d .
H44A H 0.3863 0.1529 0.5392 0.027 Uiso 1 1 calc R
C45 C 0.2644(5) 0.0787(3) 0.5861(3) 0.0221(13) Uani 1 1 d .
H45A H 0.1953 0.1149 0.5723 0.027 Uiso 1 1 calc R
C46 C 0.2512(5) 0.0031(3) 0.6259(3) 0.0180(12) Uani 1 1 d .
H46A H 0.1729 -0.0126 0.6387 0.022 Uiso 1 1 calc R
C47 C 0.2736(5) -0.1138(3) 0.7740(3) 0.0195(12) Uani 1 1 d .
C48 C 0.3226(5) -0.0341(4) 0.8123(3) 0.0234(13) Uani 1 1 d .
H48A H 0.3813 0.0034 0.7940 0.028 Uiso 1 1 calc R
C49 C 0.2876(6) -0.0083(4) 0.8765(3) 0.0304(15) Uani 1 1 d .
H49A H 0.3241 0.0456 0.9032 0.036 Uiso 1 1 calc R
C50 C 0.1985(7) -0.0618(4) 0.9016(4) 0.0410(19) Uani 1 1 d .
H50A H 0.1733 -0.0440 0.9454 0.049 Uiso 1 1 calc R
C51 C 0.1465(6) -0.1401(4) 0.8637(4) 0.0378(18) Uani 1 1 d .
H51A H 0.0853 -0.1762 0.8812 0.045 Uiso 1 1 calc R
C52 C 0.1834(5) -0.1668(4) 0.7994(3) 0.0225(13) Uani 1 1 d .
H52A H 0.1472 -0.2209 0.7730 0.027 Uiso 1 1 calc R
P42 P 0.46155(12) -0.28839(8) 0.70376(8) 0.0123(3) Uani 1 1 d .
C53 C 0.5015(4) -0.3510(3) 0.7920(3) 0.0120(10) Uani 1 1 d .
C54 C 0.4092(5) -0.3669(3) 0.8317(3) 0.0182(12) Uani 1 1 d .
H54A H 0.3226 -0.3535 0.8086 0.022 Uiso 1 1 calc R
C55 C 0.4424(5) -0.4019(4) 0.9040(3) 0.0243(13) Uani 1 1 d .
H55A H 0.3782 -0.4131 0.9303 0.029 Uiso 1 1 calc R
C56 C 0.5701(5) -0.4212(3) 0.9394(3) 0.0190(12) Uani 1 1 d .
H56A H 0.5937 -0.4432 0.9902 0.023 Uiso 1 1 calc R
C57 C 0.6608(5) -0.4077(3) 0.8992(3) 0.0184(12) Uani 1 1 d .
H57A H 0.7467 -0.4227 0.9217 0.022 Uiso 1 1 calc R
C58 C 0.6281(4) -0.3727(3) 0.8269(3) 0.0149(11) Uani 1 1 d .
H58A H 0.6920 -0.3632 0.8002 0.018 Uiso 1 1 calc R
C59 C 0.5838(4) -0.3141(3) 0.6568(3) 0.0151(11) Uani 1 1 d .
C60 C 0.5880(5) -0.4015(3) 0.6398(3) 0.0182(12) Uani 1 1 d .
H60A H 0.5359 -0.4444 0.6579 0.022 Uiso 1 1 calc R
C61 C 0.6676(5) -0.4267(4) 0.5967(3) 0.0211(12) Uani 1 1 d .
H61A H 0.6684 -0.4867 0.5849 0.025 Uiso 1 1 calc R
C62 C 0.7453(5) -0.3658(4) 0.5710(3) 0.0222(13) Uani 1 1 d .
H62A H 0.8005 -0.3833 0.5422 0.027 Uiso 1 1 calc R
C63 C 0.7417(5) -0.2783(4) 0.5878(3) 0.0229(13) Uani 1 1 d .
H63A H 0.7957 -0.2356 0.5709 0.028 Uiso 1 1 calc R
C64 C 0.6598(5) -0.2526(3) 0.6291(3) 0.0175(12) Uani 1 1 d .
H64A H 0.6557 -0.1924 0.6384 0.021 Uiso 1 1 calc R
N41 N 0.4842(4) -0.1819(3) 0.7362(2) 0.0125(9) Uani 1 1 d .
C65 C 0.5852(5) -0.1335(3) 0.8031(3) 0.0184(12) Uani 1 1 d .
H65A H 0.5694 -0.0707 0.7983 0.022 Uiso 1 1 calc R
C66 C 0.5743(5) -0.1594(4) 0.8831(3) 0.0216(12) Uani 1 1 d .
H66A H 0.4853 -0.1548 0.8850 0.032 Uiso 1 1 calc R
H66B H 0.6349 -0.1204 0.9233 0.032 Uiso 1 1 calc R
H66C H 0.5956 -0.2195 0.8923 0.032 Uiso 1 1 calc R
C67 C 0.7226(5) -0.1393(4) 0.7982(4) 0.0269(14) Uani 1 1 d .
H67A H 0.7272 -0.1223 0.7466 0.040 Uiso 1 1 calc R
H67B H 0.7452 -0.1991 0.8068 0.040 Uiso 1 1 calc R
H67C H 0.7837 -0.1001 0.8380 0.040 Uiso 1 1 calc R
C68 C 0.1493(5) -0.3383(3) 0.6713(3) 0.0186(12) Uani 1 1 d .
O68 O 0.0761(4) -0.3792(3) 0.6958(3) 0.0333(11) Uani 1 1 d .
C69 C 0.1010(5) -0.2442(4) 0.5519(3) 0.0226(13) Uani 1 1 d .
O69 O 0.0049(3) -0.2238(3) 0.5113(3) 0.0366(11) Uani 1 1 d .
C70 C 0.3364(4) -0.2343(3) 0.5444(3) 0.0126(11) Uani 1 1 d .
O70 O 0.3809(3) -0.2100(2) 0.4961(2) 0.0210(9) Uani 1 1 d .
C71 C 0.2458(5) -0.3880(4) 0.5694(3) 0.0192(12) Uani 1 1 d .
O71 O 0.2407(4) -0.4571(3) 0.5416(3) 0.0325(10) Uani 1 1 d .

loop_
_atom_site_aniso_label
_atom_site_aniso_U_11
_atom_site_aniso_U_22
_atom_site_aniso_U_33
_atom_site_aniso_U_23
_atom_site_aniso_U_13
_atom_site_aniso_U_12
Cr1 0.0103(4) 0.0147(4) 0.0109(5) -0.0007(4) 0.0023(3) 0.0004(3)
P1 0.0099(6) 0.0119(7) 0.0121(7) -0.0003(6) 0.0016(5) 0.0014(5)
C1 0.013(2) 0.012(3) 0.017(3) 0.002(2) 0.003(2) 0.001(2)
C2 0.018(3) 0.021(3) 0.016(3) -0.001(2) 0.006(2) 0.005(2)
C3 0.015(3) 0.031(3) 0.021(3) -0.003(3) 0.002(2) 0.002(2)
C4 0.011(2) 0.032(3) 0.020(3) -0.004(3) 0.004(2) 0.002(2)
C5 0.015(2) 0.021(3) 0.023(3) 0.000(3) 0.009(2) 0.007(2)
C6 0.016(2) 0.010(3) 0.013(3) -0.002(2) 0.001(2) 0.000(2)
C7 0.010(2) 0.013(3) 0.020(3) 0.002(2) 0.006(2) 0.000(2)
C8 0.017(2) 0.019(3) 0.015(3) 0.002(2) 0.003(2) 0.000(2)
C9 0.020(3) 0.009(3) 0.028(3) -0.002(2) 0.007(2) -0.001(2)
C10 0.023(3) 0.015(3) 0.027(3) -0.008(3) 0.005(2) -0.004(2)
C11 0.028(3) 0.019(3) 0.020(3) -0.004(3) -0.002(2) 0.005(2)
C12 0.018(3) 0.015(3) 0.022(3) -0.003(3) 0.001(2) 0.002(2)
P2 0.0098(6) 0.0121(7) 0.0117(7) -0.0025(6) 0.0012(5) 0.0011(5)
C13 0.011(2) 0.011(3) 0.019(3) 0.002(2) 0.000(2) -0.002(2)
C14 0.015(2) 0.018(3) 0.027(3) -0.002(3) 0.005(2) 0.006(2)
C15 0.022(3) 0.026(3) 0.016(3) 0.002(3) -0.002(2) 0.002(2)
C16 0.011(2) 0.015(3) 0.037(4) 0.002(3) 0.002(2) -0.001(2)
C17 0.015(2) 0.022(3) 0.027(3) 0.001(3) 0.009(2) 0.008(2)
C18 0.016(2) 0.014(3) 0.017(3) -0.001(2) 0.003(2) -0.001(2)
C19 0.012(2) 0.012(3) 0.016(3) -0.005(2) 0.006(2) 0.000(2)
C20 0.012(2) 0.023(3) 0.018(3) 0.002(2) 0.009(2) 0.004(2)
C21 0.019(3) 0.012(3) 0.029(3) 0.001(3) 0.013(2) 0.002(2)
C22 0.019(3) 0.017(3) 0.027(3) -0.005(3) 0.013(2) -0.003(2)
C23 0.013(2) 0.025(3) 0.023(3) -0.004(3) 0.000(2) -0.001(2)
C24 0.020(3) 0.013(3) 0.020(3) 0.000(2) 0.008(2) -0.001(2)
N1 0.0136(19) 0.015(2) 0.012(2) 0.0009(19) 0.0062(17) 0.0055(18)
C25 0.020(3) 0.017(3) 0.020(3) 0.003(2) 0.011(2) 0.004(2)
C26 0.027(3) 0.027(3) 0.024(3) 0.007(3) 0.006(3) 0.006(3)
C27 0.019(3) 0.020(3) 0.022(3) 0.004(3) 0.008(2) 0.002(2)
C28 0.012(2) 0.011(3) 0.018(3) -0.002(2) 0.008(2) -0.001(2)
O28 0.0161(19) 0.026(2) 0.027(2) -0.0095(19) 0.0019(17) -0.0032(17)
C29 0.013(2) 0.024(3) 0.013(3) -0.002(2) 0.003(2) -0.001(2)
O29 0.043(2) 0.017(2) 0.023(2) 0.0060(19) 0.0091(19) 0.0034(18)
C30 0.015(2) 0.020(3) 0.022(3) 0.005(3) 0.012(2) 0.008(2)
O30 0.0178(18) 0.034(2) 0.014(2) -0.0013(19) -0.0001(16) 0.0001(17)
C31 0.010(2) 0.025(3) 0.016(3) -0.002(3) -0.001(2) -0.004(2)
O31 0.0163(18) 0.055(3) 0.018(2) -0.014(2) 0.0056(17) 0.0036(19)
Cr41 0.0133(4) 0.0133(4) 0.0132(5) 0.0032(4) 0.0050(3) 0.0021(3)
P41 0.0159(6) 0.0126(7) 0.0126(7) 0.0031(6) 0.0068(5) 0.0045(5)
C41 0.021(3) 0.014(3) 0.010(3) 0.001(2) 0.004(2) 0.002(2)
C42 0.021(3) 0.018(3) 0.016(3) 0.003(2) 0.006(2) 0.005(2)
C43 0.026(3) 0.022(3) 0.016(3) 0.000(3) 0.005(2) -0.003(2)
C44 0.041(3) 0.011(3) 0.012(3) -0.001(2) 0.004(2) -0.002(2)
C45 0.035(3) 0.012(3) 0.017(3) -0.002(2) 0.003(2) 0.007(2)
C46 0.025(3) 0.013(3) 0.017(3) -0.003(2) 0.007(2) 0.004(2)
C47 0.026(3) 0.019(3) 0.017(3) 0.007(3) 0.009(2) 0.012(2)
C48 0.032(3) 0.022(3) 0.020(3) 0.006(3) 0.009(3) 0.016(3)
C49 0.052(4) 0.027(3) 0.015(3) 0.003(3) 0.009(3) 0.022(3)
C50 0.076(5) 0.042(4) 0.023(4) 0.017(3) 0.030(4) 0.042(4)
C51 0.055(4) 0.038(4) 0.039(4) 0.024(4) 0.036(4) 0.028(3)
C52 0.028(3) 0.016(3) 0.029(4) 0.011(3) 0.014(3) 0.011(2)
P42 0.0144(6) 0.0120(7) 0.0123(7) 0.0027(6) 0.0060(5) 0.0040(5)
C53 0.018(2) 0.011(3) 0.006(3) -0.002(2) 0.001(2) 0.001(2)
C54 0.017(2) 0.015(3) 0.022(3) 0.006(2) 0.006(2) 0.005(2)
C55 0.026(3) 0.027(3) 0.023(3) 0.011(3) 0.013(3) 0.003(3)
C56 0.027(3) 0.018(3) 0.012(3) 0.005(2) 0.006(2) 0.004(2)
C57 0.023(3) 0.012(3) 0.021(3) 0.001(2) 0.006(2) 0.006(2)
C58 0.014(2) 0.012(3) 0.019(3) -0.001(2) 0.004(2) 0.000(2)
C59 0.012(2) 0.019(3) 0.016(3) 0.001(2) 0.005(2) 0.006(2)
C60 0.019(3) 0.019(3) 0.016(3) 0.004(2) 0.003(2) 0.005(2)
C61 0.024(3) 0.020(3) 0.020(3) -0.004(3) 0.006(2) 0.010(2)
C62 0.021(3) 0.027(3) 0.023(3) 0.003(3) 0.012(2) 0.012(2)
C63 0.019(3) 0.026(3) 0.029(3) 0.007(3) 0.014(2) 0.001(2)
C64 0.021(3) 0.012(3) 0.020(3) 0.002(2) 0.006(2) 0.003(2)
N41 0.016(2) 0.011(2) 0.013(2) -0.0008(19) 0.0073(18) 0.0041(18)
C65 0.026(3) 0.010(3) 0.019(3) -0.004(2) 0.007(2) 0.000(2)
C66 0.025(3) 0.018(3) 0.017(3) -0.003(2) -0.001(2) 0.001(2)
C67 0.018(3) 0.027(3) 0.031(4) 0.001(3) 0.001(2) -0.003(2)
C68 0.019(3) 0.019(3) 0.018(3) 0.003(2) 0.005(2) 0.002(2)
O68 0.032(2) 0.036(3) 0.037(3) 0.010(2) 0.020(2) -0.0057(19)
C69 0.019(3) 0.030(3) 0.021(3) 0.012(3) 0.010(2) 0.002(2)
O69 0.019(2) 0.053(3) 0.039(3) 0.023(2) 0.0063(19) 0.012(2)
C70 0.010(2) 0.014(3) 0.010(3) -0.005(2) -0.003(2) 0.003(2)
O70 0.0224(18) 0.027(2) 0.016(2) 0.0045(18) 0.0089(17) 0.0014(17)
C71 0.020(3) 0.026(3) 0.012(3) 0.003(3) 0.004(2) 0.002(2)
O71 0.038(2) 0.022(2) 0.031(3) -0.010(2) 0.003(2) 0.0009(19)

loop_
_atom_type_symbol
_atom_type_description
_atom_type_scat_dispersion_real
_atom_type_scat_dispersion_imag
_atom_type_scat_source
C C 0.0033 0.0016 'International Tables Vol C Tables 4.2.6.8 and 6.1.1.4'
H H 0.0000 0.0000 'International Tables Vol C Tables 4.2.6.8 and 6.1.1.4'
N N 0.0061 0.0033 'International Tables Vol C Tables 4.2.6.8 and 6.1.1.4'
O O 0.0106 0.0060 'International Tables Vol C Tables 4.2.6.8 and 6.1.1.4'
P P 0.1023 0.0942 'International Tables Vol C Tables 4.2.6.8 and 6.1.1.4'
Cr Cr 0.3209 0.6236 'International Tables Vol C Tables 4.2.6.8 and 6.1.1.4'

loop_
_geom_angle_atom_site_label_1
_geom_angle_atom_site_label_2
_geom_angle_atom_site_label_3
_geom_angle
C31 Cr1 C29 99.1(2)
C31 Cr1 C28 90.2(2)
C29 Cr1 C28 82.9(2)
C31 Cr1 C30 85.1(2)
C29 Cr1 C30 86.4(2)
C28 Cr1 C30 167.5(2)
C31 Cr1 P1 164.21(17)
C29 Cr1 P1 96.47(16)
C28 Cr1 P1 88.90(15)
C30 Cr1 P1 98.74(15)
C31 Cr1 P2 96.27(17)
C29 Cr1 P2 162.80(17)
C28 Cr1 P2 89.31(15)
C30 Cr1 P2 102.65(16)
P1 Cr1 P2 67.95(5)
N1 P1 C1 106.2(2)
N1 P1 C7 107.5(2)
C1 P1 C7 100.9(2)
N1 P1 Cr1 96.59(14)
C1 P1 Cr1 126.55(18)
C7 P1 Cr1 117.46(16)
N1 P1 P2 40.35(14)
C1 P1 P2 125.80(17)
C7 P1 P2 126.27(15)
Cr1 P1 P2 56.38(4)
C2 C1 C6 119.2(4)
C2 C1 P1 120.7(4)
C6 C1 P1 120.0(4)
C1 C2 C3 119.9(5)
C1 C2 H2A 120.0
C3 C2 H2A 120.0
C4 C3 C2 120.2(5)
C4 C3 H3A 119.9
C2 C3 H3A 119.9
C5 C4 C3 120.1(5)
C5 C4 H4A 119.9
C3 C4 H4A 119.9
C4 C5 C6 120.3(5)
C4 C5 H5A 119.8
C6 C5 H5A 119.8
C5 C6 C1 120.2(5)
C5 C6 H6A 119.9
C1 C6 H6A 119.9
C12 C7 C8 119.2(5)
C12 C7 P1 124.2(4)
C8 C7 P1 116.6(4)
C9 C8 C7 120.6(5)
C9 C8 H8A 119.7
C7 C8 H8A 119.7
C8 C9 C10 120.2(5)
C8 C9 H9A 119.9
C10 C9 H9A 119.9
C9 C10 C11 119.6(5)
C9 C10 H10A 120.2
C11 C10 H10A 120.2
C12 C11 C10 120.4(5)
C12 C11 H11A 119.8
C10 C11 H11A 119.8
C7 C12 C11 120.0(5)
C7 C12 H12A 120.0
C11 C12 H12A 120.0
N1 P2 C19 106.7(2)
N1 P2 C13 109.2(2)
C19 P2 C13 102.0(2)
N1 P2 Cr1 95.82(14)
C19 P2 Cr1 126.39(17)
C13 P2 Cr1 115.58(16)
N1 P2 P1 40.28(13)
C19 P2 P1 125.96(15)
C13 P2 P1 126.34(18)
Cr1 P2 P1 55.67(4)
C14 C13 C18 118.8(4)
C14 C13 P2 123.4(4)
C18 C13 P2 117.5(4)
C13 C14 C15 121.0(5)
C13 C14 H14A 119.5
C15 C14 H14A 119.5
C16 C15 C14 119.9(5)
C16 C15 H15A 120.1
C14 C15 H15A 120.1
C15 C16 C17 119.6(5)
C15 C16 H16A 120.2
C17 C16 H16A 120.2
C18 C17 C16 120.5(5)
C18 C17 H17A 119.8
C16 C17 H17A 119.8
C17 C18 C13 120.2(5)
C17 C18 H18A 119.9
C13 C18 H18A 119.9
C24 C19 C20 118.4(5)
C24 C19 P2 119.0(4)
C20 C19 P2 122.3(4)
C21 C20 C19 120.6(5)
C21 C20 H20A 119.7
C19 C20 H20A 119.7
C20 C21 C22 120.1(5)
C20 C21 H21A 119.9
C22 C21 H21A 119.9
C21 C22 C23 119.4(5)
C21 C22 H22A 120.3
C23 C22 H22A 120.3
C24 C23 C22 120.5(5)
C24 C23 H23A 119.8
C22 C23 H23A 119.8
C23 C24 C19 120.9(5)
C23 C24 H24A 119.5
C19 C24 H24A 119.5
C25 N1 P1 124.8(3)
C25 N1 P2 132.6(3)
P1 N1 P2 99.4(2)
N1 C25 C26 112.6(4)
N1 C25 C27 113.1(4)
C26 C25 C27 111.7(4)
N1 C25 H25A 106.3
C26 C25 H25A 106.3
C27 C25 H25A 106.3
C25 C26 H26A 109.5
C25 C26 H26B 109.5
H26A C26 H26B 109.5
C25 C26 H26C 109.5
H26A C26 H26C 109.5
H26B C26 H26C 109.5
C25 C27 H27A 109.5
C25 C27 H27B 109.5
H27A C27 H27B 109.5
C25 C27 H27C 109.5
H27A C27 H27C 109.5
H27B C27 H27C 109.5
O28 C28 Cr1 174.0(4)
O29 C29 Cr1 177.3(5)
O30 C30 Cr1 171.0(4)
O31 C31 Cr1 177.4(5)
C71 Cr41 C69 98.0(2)
C71 Cr41 C70 87.5(2)
C69 Cr41 C70 87.0(2)
C71 Cr41 C68 84.1(2)
C69 Cr41 C68 86.1(2)
C70 Cr41 C68 168.3(2)
C71 Cr41 P42 94.83(16)
C69 Cr41 P42 166.08(19)
C70 Cr41 P42 88.11(14)
C68 Cr41 P42 100.66(16)
C71 Cr41 P41 162.48(16)
C69 Cr41 P41 98.99(19)
C70 Cr41 P41 88.99(16)
C68 Cr41 P41 101.40(18)
P42 Cr41 P41 67.89(5)
N41 P41 C41 105.9(2)
N41 P41 C47 106.0(2)
C41 P41 C47 101.0(2)
N41 P41 Cr41 95.50(15)
C41 P41 Cr41 119.21(18)
C47 P41 Cr41 126.77(19)
N41 P41 P42 40.08(15)
C41 P41 P42 128.44(17)
C47 P41 P42 122.35(16)
Cr41 P41 P42 55.99(5)
C42 C41 C46 118.6(5)
C42 C41 P41 122.0(4)
C46 C41 P41 119.1(4)
C43 C42 C41 121.0(5)
C43 C42 H42A 119.5
C41 C42 H42A 119.5
C42 C43 C44 120.3(5)
C42 C43 H43A 119.9
C44 C43 H43A 119.9
C43 C44 C45 119.9(5)
C43 C44 H44A 120.1
C45 C44 H44A 120.1
C44 C45 C46 120.3(5)
C44 C45 H45A 119.8
C46 C45 H45A 119.8
C45 C46 C41 119.9(5)
C45 C46 H46A 120.1
C41 C46 H46A 120.1
C48 C47 C52 118.9(5)
C48 C47 P41 120.9(4)
C52 C47 P41 120.2(4)
C49 C48 C47 121.2(6)
C49 C48 H48A 119.4
C47 C48 H48A 119.4
C48 C49 C50 119.4(6)
C48 C49 H49A 120.3
C50 C49 H49A 120.3
C51 C50 C49 120.6(6)
C51 C50 H50A 119.7
C49 C50 H50A 119.7
C50 C51 C52 120.0(6)
C50 C51 H51A 120.0
C52 C51 H51A 120.0
C47 C52 C51 119.9(6)
C47 C52 H52A 120.1
C51 C52 H52A 120.1
N41 P42 C53 104.9(2)
N41 P42 C59 111.7(2)
C53 P42 C59 103.1(2)
N41 P42 Cr41 95.72(14)
C53 P42 Cr41 126.87(16)
C59 P42 Cr41 113.76(17)
N41 P42 P41 40.17(13)
C53 P42 P41 121.41(17)
C59 P42 P41 130.44(17)
Cr41 P42 P41 56.12(5)
C54 C53 C58 118.6(4)
C54 C53 P42 119.2(3)
C58 C53 P42 121.7(4)
C55 C54 C53 120.5(5)
C55 C54 H54A 119.8
C53 C54 H54A 119.8
C54 C55 C56 120.6(5)
C54 C55 H55A 119.7
C56 C55 H55A 119.7
C57 C56 C55 118.9(5)
C57 C56 H56A 120.5
C55 C56 H56A 120.5
C58 C57 C56 120.6(5)
C58 C57 H57A 119.7
C56 C57 H57A 119.7
C57 C58 C53 120.8(5)
C57 C58 H58A 119.6
C53 C58 H58A 119.6
C60 C59 C64 118.5(5)
C60 C59 P42 116.5(4)
C64 C59 P42 124.5(4)
C59 C60 C61 120.6(5)
C59 C60 H60A 119.7
C61 C60 H60A 119.7
C62 C61 C60 120.8(5)
C62 C61 H61A 119.6
C60 C61 H61A 119.6
C61 C62 C63 118.9(5)
C61 C62 H62A 120.5
C63 C62 H62A 120.5
C64 C63 C62 120.5(5)
C64 C63 H63A 119.7
C62 C63 H63A 119.7
C63 C64 C59 120.6(5)
C63 C64 H64A 119.7
C59 C64 H64A 119.7
C65 N41 P42 131.9(3)
C65 N41 P41 125.2(3)
P42 N41 P41 99.7(2)
N41 C65 C67 112.2(4)
N41 C65 C66 113.9(4)
C67 C65 C66 111.0(4)
N41 C65 H65A 106.4
C67 C65 H65A 106.4
C66 C65 H65A 106.4
C65 C66 H66A 109.5
C65 C66 H66B 109.5
H66A C66 H66B 109.5
C65 C66 H66C 109.5
H66A C66 H66C 109.5
H66B C66 H66C 109.5
C65 C67 H67A 109.5
C65 C67 H67B 109.5
H67A C67 H67B 109.5
C65 C67 H67C 109.5
H67A C67 H67C 109.5
H67B C67 H67C 109.5
O68 C68 Cr41 171.3(5)
O69 C69 Cr41 178.6(6)
O70 C70 Cr41 175.3(4)
O71 C71 Cr41 178.3(5)

loop_
_geom_bond_atom_site_label_1
_geom_bond_atom_site_label_2
_geom_bond_distance
Cr1 C31 1.848(6)
Cr1 C29 1.858(5)
Cr1 C28 1.885(5)
Cr1 C30 1.889(6)
Cr1 P1 2.3338(15)
Cr1 P2 2.3532(15)
P1 N1 1.716(4)
P1 C1 1.826(5)
P1 C7 1.825(6)
P1 P2 2.6193(18)
C1 C2 1.387(7)
C1 C6 1.406(7)
C2 C3 1.398(7)
C2 H2A 0.9500
C3 C4 1.382(8)
C3 H3A 0.9500
C4 C5 1.379(8)
C4 H4A 0.9500
C5 C6 1.384(7)
C5 H5A 0.9500
C6 H6A 0.9500
C7 C12 1.383(7)
C7 C8 1.402(7)
C8 C9 1.373(8)
C8 H8A 0.9500
C9 C10 1.380(8)
C9 H9A 0.9500
C10 C11 1.393(7)
C10 H10A 0.9500
C11 C12 1.385(8)
C11 H11A 0.9500
C12 H12A 0.9500
P2 N1 1.719(4)
P2 C19 1.826(5)
P2 C13 1.831(5)
C13 C14 1.383(8)
C13 C18 1.398(7)
C14 C15 1.389(7)
C14 H14A 0.9500
C15 C16 1.381(8)
C15 H15A 0.9500
C16 C17 1.390(8)
C16 H16A 0.9500
C17 C18 1.381(7)
C17 H17A 0.9500
C18 H18A 0.9500
C19 C24 1.394(7)
C19 C20 1.401(7)
C20 C21 1.385(7)
C20 H20A 0.9500
C21 C22 1.389(8)
C21 H21A 0.9500
C22 C23 1.390(7)
C22 H22A 0.9500
C23 C24 1.374(7)
C23 H23A 0.9500
C24 H24A 0.9500
N1 C25 1.507(6)
C25 C26 1.512(7)
C25 C27 1.525(7)
C25 H25A 1.0000
C26 H26A 0.9800
C26 H26B 0.9800
C26 H26C 0.9800
C27 H27A 0.9800
C27 H27B 0.9800
C27 H27C 0.9800
C28 O28 1.147(6)
C29 O29 1.156(6)
C30 O30 1.153(6)
C31 O31 1.166(6)
Cr41 C71 1.849(6)
Cr41 C69 1.862(5)
Cr41 C70 1.879(5)
Cr41 C68 1.884(5)
Cr41 P42 2.3458(15)
Cr41 P41 2.3493(17)
P41 N41 1.716(4)
P41 C41 1.818(5)
P41 C47 1.837(6)
P41 P42 2.6219(18)
C41 C42 1.394(7)
C41 C46 1.405(7)
C42 C43 1.379(7)
C42 H42A 0.9500
C43 C44 1.381(7)
C43 H43A 0.9500
C44 C45 1.386(8)
C44 H44A 0.9500
C45 C46 1.393(7)
C45 H45A 0.9500
C46 H46A 0.9500
C47 C48 1.388(8)
C47 C52 1.395(7)
C48 C49 1.381(8)
C48 H48A 0.9500
C49 C50 1.387(9)
C49 H49A 0.9500
C50 C51 1.372(10)
C50 H50A 0.9500
C51 C52 1.399(8)
C51 H51A 0.9500
C52 H52A 0.9500
P42 N41 1.713(4)
P42 C53 1.829(5)
P42 C59 1.831(5)
C53 C54 1.390(7)
C53 C58 1.402(6)
C54 C55 1.375(7)
C54 H54A 0.9500
C55 C56 1.402(7)
C55 H55A 0.9500
C56 C57 1.378(7)
C56 H56A 0.9500
C57 C58 1.375(7)
C57 H57A 0.9500
C58 H58A 0.9500
C59 C60 1.388(7)
C59 C64 1.388(7)
C60 C61 1.390(7)
C60 H60A 0.9500
C61 C62 1.376(7)
C61 H61A 0.9500
C62 C63 1.388(8)
C62 H62A 0.9500
C63 C64 1.389(7)
C63 H63A 0.9500
C64 H64A 0.9500
N41 C65 1.507(7)
C65 C67 1.522(7)
C65 C66 1.531(7)
C65 H65A 1.0000
C66 H66A 0.9800
C66 H66B 0.9800
C66 H66C 0.9800
C67 H67A 0.9800
C67 H67B 0.9800
C67 H67C 0.9800
C68 O68 1.153(6)
C69 O69 1.155(6)
C70 O70 1.158(6)
C71 O71 1.163(7)

loop_
_geom_torsion_atom_site_label_1
_geom_torsion_atom_site_label_2
_geom_torsion_atom_site_label_3
_geom_torsion_atom_site_label_4
_geom_torsion
C31 Cr1 P1 N1 0.7(6)
C29 Cr1 P1 N1 -169.0(2)
C28 Cr1 P1 N1 -86.3(2)
C30 Cr1 P1 N1 103.6(2)
P2 Cr1 P1 N1 3.41(15)
C31 Cr1 P1 C1 -115.2(6)
C29 Cr1 P1 C1 75.1(3)
C28 Cr1 P1 C1 157.9(2)
C30 Cr1 P1 C1 -12.2(3)
P2 Cr1 P1 C1 -112.4(2)
C31 Cr1 P1 C7 114.3(6)
C29 Cr1 P1 C7 -55.4(2)
C28 Cr1 P1 C7 27.4(2)
C30 Cr1 P1 C7 -142.8(2)
P2 Cr1 P1 C7 117.07(18)
C31 Cr1 P1 P2 -2.7(6)
C29 Cr1 P1 P2 -172.45(16)
C28 Cr1 P1 P2 -89.70(15)
C30 Cr1 P1 P2 100.18(16)
N1 P1 C1 C2 -93.0(4)
C7 P1 C1 C2 155.0(4)
Cr1 P1 C1 C2 18.4(5)
P2 P1 C1 C2 -53.2(5)
N1 P1 C1 C6 83.1(4)
C7 P1 C1 C6 -28.9(4)
Cr1 P1 C1 C6 -165.5(3)
P2 P1 C1 C6 122.9(4)
C6 C1 C2 C3 -0.3(7)
P1 C1 C2 C3 175.9(4)
C1 C2 C3 C4 -0.6(8)
C2 C3 C4 C5 0.4(8)
C3 C4 C5 C6 0.7(8)
C4 C5 C6 C1 -1.5(8)
C2 C1 C6 C5 1.3(7)
P1 C1 C6 C5 -174.8(4)
N1 P1 C7 C12 2.2(5)
C1 P1 C7 C12 113.2(4)
Cr1 P1 C7 C12 -105.3(4)
P2 P1 C7 C12 -38.4(5)
N1 P1 C7 C8 -179.8(3)
C1 P1 C7 C8 -68.8(4)
Cr1 P1 C7 C8 72.8(4)
P2 P1 C7 C8 139.6(3)
C12 C7 C8 C9 -1.7(7)
P1 C7 C8 C9 -179.8(4)
C7 C8 C9 C10 0.9(7)
C8 C9 C10 C11 -0.1(8)
C9 C10 C11 C12 0.1(8)
C8 C7 C12 C11 1.6(7)
P1 C7 C12 C11 179.6(4)
C10 C11 C12 C7 -0.9(8)
C31 Cr1 P2 N1 175.8(2)
C29 Cr1 P2 N1 22.8(5)
C28 Cr1 P2 N1 85.7(2)
C30 Cr1 P2 N1 -97.8(2)
P1 Cr1 P2 N1 -3.40(15)
C31 Cr1 P2 C19 -68.4(2)
C29 Cr1 P2 C19 138.5(5)
C28 Cr1 P2 C19 -158.6(2)
C30 Cr1 P2 C19 17.9(2)
P1 Cr1 P2 C19 112.33(19)
C31 Cr1 P2 C13 61.3(3)
C29 Cr1 P2 C13 -91.7(6)
C28 Cr1 P2 C13 -28.9(2)
C30 Cr1 P2 C13 147.6(2)
P1 Cr1 P2 C13 -117.9(2)
C31 Cr1 P2 P1 179.25(17)
C29 Cr1 P2 P1 26.2(5)
C28 Cr1 P2 P1 89.09(15)
C30 Cr1 P2 P1 -94.43(16)
C1 P1 P2 N1 -71.5(3)
C7 P1 P2 N1 73.3(3)
Cr1 P1 P2 N1 174.8(2)
N1 P1 P2 C19 72.2(3)
C1 P1 P2 C19 0.6(3)
C7 P1 P2 C19 145.4(3)
Cr1 P1 P2 C19 -113.1(2)
N1 P1 P2 C13 -76.3(3)
C1 P1 P2 C13 -147.8(3)
C7 P1 P2 C13 -3.0(3)
Cr1 P1 P2 C13 98.4(2)
N1 P1 P2 Cr1 -174.8(2)
C1 P1 P2 Cr1 113.7(2)
C7 P1 P2 Cr1 -101.5(2)
N1 P2 C13 C14 -19.0(5)
C19 P2 C13 C14 -131.7(4)
Cr1 P2 C13 C14 87.6(4)
P1 P2 C13 C14 22.7(5)
N1 P2 C13 C18 168.1(4)
C19 P2 C13 C18 55.5(4)
Cr1 P2 C13 C18 -85.3(4)
P1 P2 C13 C18 -150.2(3)
C18 C13 C14 C15 -3.8(8)
P2 C13 C14 C15 -176.6(4)
C13 C14 C15 C16 2.2(8)
C14 C15 C16 C17 0.9(8)
C15 C16 C17 C18 -2.5(8)
C16 C17 C18 C13 0.9(8)
C14 C13 C18 C17 2.3(7)
P2 C13 C18 C17 175.5(4)
N1 P2 C19 C24 85.9(4)
C13 P2 C19 C24 -159.6(4)
Cr1 P2 C19 C24 -24.7(5)
P1 P2 C19 C24 46.0(5)
N1 P2 C19 C20 -87.6(4)
C13 P2 C19 C20 26.9(5)
Cr1 P2 C19 C20 161.7(3)
P1 P2 C19 C20 -127.6(3)
C24 C19 C20 C21 -0.6(7)
P2 C19 C20 C21 173.0(4)
C19 C20 C21 C22 -0.3(7)
C20 C21 C22 C23 1.1(8)
C21 C22 C23 C24 -1.0(8)
C22 C23 C24 C19 0.1(8)
C20 C19 C24 C23 0.7(7)
P2 C19 C24 C23 -173.1(4)
C1 P1 N1 C25 -35.2(5)
C7 P1 N1 C25 72.1(4)
Cr1 P1 N1 C25 -166.3(4)
P2 P1 N1 C25 -161.9(5)
C1 P1 N1 P2 126.8(2)
C7 P1 N1 P2 -125.9(2)
Cr1 P1 N1 P2 -4.39(19)
C19 P2 N1 C25 33.3(5)
C13 P2 N1 C25 -76.2(5)
Cr1 P2 N1 C25 164.1(4)
P1 P2 N1 C25 159.8(6)
C19 P2 N1 P1 -126.4(2)
C13 P2 N1 P1 124.0(2)
Cr1 P2 N1 P1 4.35(19)
P1 N1 C25 C26 -144.9(4)
P2 N1 C25 C26 59.6(6)
P1 N1 C25 C27 87.3(5)
P2 N1 C25 C27 -68.1(6)
C31 Cr1 C28 O28 75(4)
C29 Cr1 C28 O28 -24(4)
C30 Cr1 C28 O28 8(5)
P1 Cr1 C28 O28 -121(4)
P2 Cr1 C28 O28 171(4)
C31 Cr1 C29 O29 -98(10)
C28 Cr1 C29 O29 -9(10)
C30 Cr1 C29 O29 177(100)
P1 Cr1 C29 O29 79(10)
P2 Cr1 C29 O29 54(10)
C31 Cr1 C30 O30 -52(3)
C29 Cr1 C30 O30 47(3)
C28 Cr1 C30 O30 16(4)
P1 Cr1 C30 O30 143(3)
P2 Cr1 C30 O30 -148(3)
C29 Cr1 C31 O31 -112(11)
C28 Cr1 C31 O31 165(11)
C30 Cr1 C31 O31 -26(11)
P1 Cr1 C31 O31 79(11)
P2 Cr1 C31 O31 76(11)
C71 Cr41 P41 N41 -2.9(6)
C69 Cr41 P41 N41 -168.1(2)
C70 Cr41 P41 N41 -81.27(19)
C68 Cr41 P41 N41 104.1(2)
P42 Cr41 P41 N41 7.10(14)
C71 Cr41 P41 C41 108.8(6)
C69 Cr41 P41 C41 -56.4(2)
C70 Cr41 P41 C41 30.4(2)
C68 Cr41 P41 C41 -144.2(2)
P42 Cr41 P41 C41 118.81(19)
C71 Cr41 P41 C47 -117.6(6)
C69 Cr41 P41 C47 77.3(3)
C70 Cr41 P41 C47 164.1(2)
C68 Cr41 P41 C47 -10.6(3)
P42 Cr41 P41 C47 -107.6(2)
C71 Cr41 P41 P42 -10.0(5)
C69 Cr41 P41 P42 -175.17(16)
C70 Cr41 P41 P42 -88.37(14)
C68 Cr41 P41 P42 96.99(16)
N41 P41 C41 C42 22.9(5)
C47 P41 C41 C42 133.2(5)
Cr41 P41 C41 C42 -83.0(5)
P42 P41 C41 C42 -15.0(6)
N41 P41 C41 C46 -162.8(4)
C47 P41 C41 C46 -52.5(5)
Cr41 P41 C41 C46 91.3(4)
P42 P41 C41 C46 159.3(3)
C46 C41 C42 C43 1.8(8)
P41 C41 C42 C43 176.1(4)
C41 C42 C43 C44 -1.0(9)
C42 C43 C44 C45 0.1(9)
C43 C44 C45 C46 0.0(9)
C44 C45 C46 C41 0.9(8)
C42 C41 C46 C45 -1.7(8)
P41 C41 C46 C45 -176.2(4)
N41 P41 C47 C48 73.8(4)
C41 P41 C47 C48 -36.5(5)
Cr41 P41 C47 C48 -176.4(3)
P42 P41 C47 C48 114.3(4)
N41 P41 C47 C52 -103.5(4)
C41 P41 C47 C52 146.3(4)
Cr41 P41 C47 C52 6.3(5)
P42 P41 C47 C52 -63.0(5)
C52 C47 C48 C49 2.6(7)
P41 C47 C48 C49 -174.7(4)
C47 C48 C49 C50 -2.1(8)
C48 C49 C50 C51 0.7(9)
C49 C50 C51 C52 0.2(9)
C48 C47 C52 C51 -1.6(7)
P41 C47 C52 C51 175.7(4)
C50 C51 C52 C47 0.2(8)
C71 Cr41 P42 N41 169.9(2)
C69 Cr41 P42 N41 13.1(7)
C70 Cr41 P42 N41 82.6(2)
C68 Cr41 P42 N41 -105.2(2)
P41 Cr41 P42 N41 -7.12(14)
C71 Cr41 P42 C53 -76.7(3)
C69 Cr41 P42 C53 126.6(7)
C70 Cr41 P42 C53 -164.0(3)
C68 Cr41 P42 C53 8.2(3)
P41 Cr41 P42 C53 106.3(2)
C71 Cr41 P42 C59 53.1(2)
C69 Cr41 P42 C59 -103.7(7)
C70 Cr41 P42 C59 -34.2(2)
C68 Cr41 P42 C59 138.0(3)
P41 Cr41 P42 C59 -123.92(19)
C71 Cr41 P42 P41 176.99(16)
C69 Cr41 P42 P41 20.2(7)
C70 Cr41 P42 P41 89.68(16)
C68 Cr41 P42 P41 -98.09(18)
C41 P41 P42 N41 66.5(3)
C47 P41 P42 N41 -75.7(3)
Cr41 P41 P42 N41 169.0(2)
N41 P41 P42 C53 75.1(3)
C41 P41 P42 C53 141.6(3)
C47 P41 P42 C53 -0.6(3)
Cr41 P41 P42 C53 -115.9(2)
N41 P41 P42 C59 -75.2(3)
C41 P41 P42 C59 -8.7(3)
C47 P41 P42 C59 -150.9(3)
Cr41 P41 P42 C59 93.7(2)
N41 P41 P42 Cr41 -169.0(2)
C41 P41 P42 Cr41 -102.5(2)
C47 P41 P42 Cr41 115.3(2)
N41 P42 C53 C54 80.6(4)
C59 P42 C53 C54 -162.3(4)
Cr41 P42 C53 C54 -28.6(5)
P41 P42 C53 C54 40.4(5)
N41 P42 C53 C58 -90.3(4)
C59 P42 C53 C58 26.8(5)
Cr41 P42 C53 C58 160.5(3)
P41 P42 C53 C58 -130.5(4)
C58 C53 C54 C55 1.1(8)
P42 C53 C54 C55 -170.1(4)
C53 C54 C55 C56 0.7(9)
C54 C55 C56 C57 -2.5(9)
C55 C56 C57 C58 2.5(8)
C56 C57 C58 C53 -0.7(8)
C54 C53 C58 C57 -1.1(8)
P42 C53 C58 C57 169.8(4)
N41 P42 C59 C60 169.7(4)
C53 P42 C59 C60 57.6(4)
Cr41 P42 C59 C60 -83.3(4)
P41 P42 C59 C60 -148.1(3)
N41 P42 C59 C64 -18.5(5)
C53 P42 C59 C64 -130.6(5)
Cr41 P42 C59 C64 88.6(5)
P41 P42 C59 C64 23.7(6)
C64 C59 C60 C61 0.7(8)
P42 C59 C60 C61 173.0(4)
C59 C60 C61 C62 1.0(8)
C60 C61 C62 C63 -0.9(8)
C61 C62 C63 C64 -0.8(8)
C62 C63 C64 C59 2.5(8)
C60 C59 C64 C63 -2.4(8)
P42 C59 C64 C63 -174.0(4)
C53 P42 N41 C65 38.6(5)
C59 P42 N41 C65 -72.4(5)
Cr41 P42 N41 C65 169.2(4)
P41 P42 N41 C65 160.0(5)
C53 P42 N41 P41 -121.4(2)
C59 P42 N41 P41 127.6(2)
Cr41 P42 N41 P41 9.17(18)
C41 P41 N41 C65 66.4(4)
C47 P41 N41 C65 -40.3(4)
Cr41 P41 N41 C65 -171.1(4)
P42 P41 N41 C65 -161.9(5)
C41 P41 N41 P42 -131.7(2)
C47 P41 N41 P42 121.6(2)
Cr41 P41 N41 P42 -9.16(18)
P42 N41 C65 C67 57.8(6)
P41 N41 C65 C67 -146.5(4)
P42 N41 C65 C66 -69.3(6)
P41 N41 C65 C66 86.4(5)
C71 Cr41 C68 O68 -43(3)
C69 Cr41 C68 O68 55(3)
C70 Cr41 C68 O68 1(4)
P42 Cr41 C68 O68 -137(3)
P41 Cr41 C68 O68 153(3)
C71 Cr41 C69 O69 22(20)
C70 Cr41 C69 O69 109(20)
C68 Cr41 C69 O69 -61(20)
P42 Cr41 C69 O69 179(100)
P41 Cr41 C69 O69 -162(20)
C71 Cr41 C70 O70 41(5)
C69 Cr41 C70 O70 -57(5)
C68 Cr41 C70 O70 -3(6)
P42 Cr41 C70 O70 136(5)
P41 Cr41 C70 O70 -156(5)
C69 Cr41 C71 O71 -125(15)
C70 Cr41 C71 O71 149(15)
C68 Cr41 C71 O71 -40(15)
P42 Cr41 C71 O71 61(15)
P41 Cr41 C71 O71 70(15)
